data_4066758
loop_
_publ_author_name
'Jordan, Markus'
'Saak, Wolfgang'
'Haase, Detlev'
'Beckhaus, R\"udiger'

_publ_section_title
;
 Bridging Azines in the Coordination Sphere of Low-Valent Vanadocene
 Derivatives&#x2020;
;
_journal_issue 22
_journal_name_full Organometallics
_journal_page_first 5859
_journal_paper_doi 10.1021/om100612e
_journal_volume 29
_journal_year 2010
_chemical_formula_sum 'C38 H34 B N2 V'
_chemical_formula_weight 580.42
_chemical_name_systematic
; 
 ? 
;
_space_group_IT_number 33
_symmetry_cell_setting orthorhombic
_symmetry_space_group_name_Hall 'P 2c -2n'
_symmetry_space_group_name_H-M 'P n a 21'
_atom_sites_solution_hydrogens geom
_atom_sites_solution_primary direct
_atom_sites_solution_secondary difmap
_audit_creation_method SHELXL-97
_cell_angle_alpha 90.00
_cell_angle_beta 90.00
_cell_angle_gamma 90.00
_cell_formula_units_Z 4
_cell_length_a 20.7795(10)
_cell_length_b 9.4920(6)
_cell_length_c 15.3284(14)
_cell_measurement_temperature 153(2)
_cell_volume 3023.4(4)
_computing_cell_refinement 'IPDS (Stoe, 1999)'
_computing_data_collection 'IPDS (Stoe, 1999)'
_computing_data_reduction 'XRED (Stoe, 1997)'
_computing_molecular_graphics 'Ortep-3 for Windows (Farrugia, 1997)'
_computing_publication_material 'SHELX-97 (Sheldrick, 1997)'
_computing_structure_refinement 'SHELXL-97 (Sheldrick, 1997)'
_computing_structure_solution 'SHELXS-97 (Sheldrick, 1990)'
_diffrn_ambient_temperature 153(2)
_diffrn_measured_fraction_theta_full 0.987
_diffrn_measured_fraction_theta_max 0.987
_diffrn_measurement_device_type 'Stoe IPDS'
_diffrn_radiation_monochromator graphite
_diffrn_radiation_source 'fine-focus sealed tube'
_diffrn_radiation_type MoK\a
_diffrn_radiation_wavelength 0.71073
_diffrn_reflns_av_R_equivalents 0.0711
_diffrn_reflns_av_sigmaI/netI 0.1047
_diffrn_reflns_limit_h_max 25
_diffrn_reflns_limit_h_min -25
_diffrn_reflns_limit_k_max 11
_diffrn_reflns_limit_k_min -11
_diffrn_reflns_limit_l_max 18
_diffrn_reflns_limit_l_min -18
_diffrn_reflns_number 25675
_diffrn_reflns_theta_full 26.06
_diffrn_reflns_theta_max 26.06
_diffrn_reflns_theta_min 2.36
_exptl_absorpt_coefficient_mu 0.358
_exptl_absorpt_correction_T_max 0.9450
_exptl_absorpt_correction_T_min 0.9003
_exptl_absorpt_correction_type numerical
_exptl_absorpt_process_details 'XRED (Stoe, 1997)'
_exptl_crystal_colour black
_exptl_crystal_density_diffrn 1.275
_exptl_crystal_density_method 'not measured'
_exptl_crystal_description prism
_exptl_crystal_F_000 1216
_exptl_crystal_size_max 0.30
_exptl_crystal_size_mid 0.18
_exptl_crystal_size_min 0.16
_refine_diff_density_max 0.503
_refine_diff_density_min -0.429
_refine_diff_density_rms 0.049
_refine_ls_abs_structure_details 'Flack H D (1983), Acta Cryst. A39, 876-881'
_refine_ls_abs_structure_Flack 0.40(2)
_refine_ls_extinction_method none
_refine_ls_goodness_of_fit_ref 0.770
_refine_ls_hydrogen_treatment constr
_refine_ls_matrix_type full
_refine_ls_number_parameters 331
_refine_ls_number_reflns 5903
_refine_ls_number_restraints 1
_refine_ls_restrained_S_all 0.770
_refine_ls_R_factor_all 0.0676
_refine_ls_R_factor_gt 0.0406
_refine_ls_shift/su_max 0.001
_refine_ls_shift/su_mean 0.000
_refine_ls_structure_factor_coef Fsqd
_refine_ls_weighting_details 'calc w=1/[\s^2^(Fo^2^)+(0.0376P)^2^+0.0000P] where P=(Fo^2^+2Fc^2^)/3'
_refine_ls_weighting_scheme calc
_refine_ls_wR_factor_gt 0.0791
_refine_ls_wR_factor_ref 0.0840
_reflns_number_gt 3756
_reflns_number_total 5903
_reflns_threshold_expression >2sigma(I)
_cod_data_source_file om100612e_si_002.cif
_cod_data_source_block 17
_cod_original_sg_symbol_H-M Pna21
_cod_database_code 4066758

loop_
_symmetry_equiv_pos_as_xyz
'x, y, z'
'-x, -y, z+1/2'
'-x+1/2, y+1/2, z+1/2'
'x+1/2, -y+1/2, z'

loop_
_atom_site_label
_atom_site_type_symbol
_atom_site_fract_x
_atom_site_fract_y
_atom_site_fract_z
_atom_site_U_iso_or_equiv
_atom_site_adp_type
_atom_site_occupancy
_atom_site_symmetry_multiplicity
_atom_site_calc_flag
_atom_site_refinement_flags
V1 V 0.11741(2) 0.22822(5) 1.00097(4) 0.02067(12) Uani 1 1 d .
N1 N 0.05508(13) 0.2171(3) 0.89042(16) 0.0233(6) Uani 1 1 d .
N2 N -0.0187(2) 0.2006(5) 0.7355(3) 0.0783(13) Uani 1 1 d .
C1 C 0.03228(19) 0.3354(4) 0.8492(3) 0.0385(10) Uani 1 1 d .
H1 H 0.0409 0.4265 0.8721 0.046 Uiso 1 1 calc R
C2 C -0.0039(2) 0.3191(4) 0.7730(3) 0.0471(11) Uani 1 1 d .
H2 H -0.0191 0.4028 0.7459 0.057 Uiso 1 1 calc R
C3 C 0.0052(3) 0.0911(5) 0.7740(3) 0.0683(15) Uani 1 1 d .
H3 H -0.0015 0.0023 0.7469 0.082 Uiso 1 1 calc R
C4 C 0.0394(2) 0.0922(4) 0.8507(3) 0.0386(10) Uani 1 1 d .
H4 H 0.0523 0.0057 0.8765 0.046 Uiso 1 1 calc R
C5 C 0.18775(19) 0.3662(4) 0.9258(2) 0.0327(9) Uani 1 1 d .
H5 H 0.1739 0.4519 0.8998 0.039 Uiso 1 1 calc R
C6 C 0.18923(17) 0.2334(4) 0.8855(2) 0.0346(9) Uani 1 1 d .
H6 H 0.1776 0.2143 0.8268 0.041 Uiso 1 1 calc R
C7 C 0.21068(18) 0.1338(4) 0.9463(3) 0.0388(10) Uani 1 1 d .
H7 H 0.2158 0.0357 0.9361 0.047 Uiso 1 1 calc R
C8 C 0.22336(17) 0.2045(5) 1.0249(2) 0.0449(11) Uani 1 1 d .
H8 H 0.2379 0.1628 1.0777 0.054 Uiso 1 1 calc R
C9 C 0.21044(17) 0.3491(4) 1.0111(3) 0.0393(10) Uani 1 1 d .
H9 H 0.2162 0.4223 1.0527 0.047 Uiso 1 1 calc R
C10 C 0.02309(16) 0.2663(4) 1.0729(3) 0.0373(8) Uani 1 1 d .
H10 H -0.0122 0.3115 1.0451 0.045 Uiso 1 1 calc R
C11 C 0.03511(17) 0.1201(4) 1.0730(3) 0.0362(9) Uani 1 1 d .
H11 H 0.0097 0.0498 1.0456 0.043 Uiso 1 1 calc R
C12 C 0.0915(2) 0.0979(4) 1.1212(2) 0.0388(10) Uani 1 1 d .
H12 H 0.1111 0.0094 1.1325 0.047 Uiso 1 1 calc R
C13 C 0.11395(18) 0.2303(4) 1.14987(19) 0.0377(9) Uani 1 1 d .
H13 H 0.1516 0.2468 1.1835 0.045 Uiso 1 1 calc R
C14 C 0.0710(2) 0.3332(4) 1.1199(2) 0.0400(10) Uani 1 1 d .
H14 H 0.0742 0.4316 1.1302 0.048 Uiso 1 1 calc R
B1 B 0.12610(18) 0.2648(3) 0.4563(2) 0.0205(7) Uani 1 1 d .
C15 C 0.04515(7) 0.2826(2) 0.44319(13) 0.0258(7) Uani 1 1 d G
C16 C 0.00486(10) 0.2776(2) 0.51551(10) 0.0286(8) Uani 1 1 d G
H16 H 0.0227 0.2758 0.5726 0.034 Uiso 1 1 calc R
C17 C -0.06151(9) 0.2751(2) 0.50435(14) 0.0426(8) Uani 1 1 d G
H17 H -0.0890 0.2717 0.5538 0.051 Uiso 1 1 calc R
C18 C -0.08760(7) 0.2777(2) 0.42086(17) 0.0460(11) Uani 1 1 d G
H18 H -0.1330 0.2760 0.4132 0.055 Uiso 1 1 calc R
C19 C -0.04731(11) 0.2828(2) 0.34854(12) 0.0382(9) Uani 1 1 d G
H19 H -0.0651 0.2845 0.2915 0.046 Uiso 1 1 calc R
C20 C 0.01907(10) 0.2852(2) 0.35970(11) 0.0284(8) Uani 1 1 d G
H20 H 0.0466 0.2887 0.3103 0.034 Uiso 1 1 calc R
C21 C 0.16941(10) 0.33513(19) 0.37207(12) 0.0233(8) Uani 1 1 d G
C22 C 0.14875(9) 0.4607(2) 0.33478(14) 0.0280(9) Uani 1 1 d G
H22 H 0.1096 0.5026 0.3534 0.034 Uiso 1 1 calc R
C23 C 0.18539(11) 0.52499(17) 0.27020(14) 0.0299(8) Uani 1 1 d G
H23 H 0.1713 0.6108 0.2447 0.036 Uiso 1 1 calc R
C24 C 0.24270(11) 0.4637(2) 0.24289(13) 0.0333(9) Uani 1 1 d G
H24 H 0.2677 0.5076 0.1987 0.040 Uiso 1 1 calc R
C25 C 0.26336(9) 0.3381(2) 0.28017(14) 0.0310(9) Uani 1 1 d G
H25 H 0.3025 0.2962 0.2615 0.037 Uiso 1 1 calc R
C26 C 0.22672(10) 0.27381(17) 0.34476(13) 0.0257(7) Uani 1 1 d G
H26 H 0.2408 0.1880 0.3702 0.031 Uiso 1 1 calc R
C27 C 0.13327(11) 0.08488(13) 0.46261(14) 0.0232(7) Uani 1 1 d G
C28 C 0.13703(12) 0.00535(19) 0.38664(11) 0.0306(9) Uani 1 1 d G
H28 H 0.1394 0.0509 0.3316 0.037 Uiso 1 1 calc R
C29 C 0.13732(12) -0.14090(19) 0.39125(13) 0.0380(9) Uani 1 1 d G
H29 H 0.1399 -0.1953 0.3393 0.046 Uiso 1 1 calc R
C30 C 0.13385(11) -0.20761(13) 0.47184(16) 0.0379(10) Uani 1 1 d G
H30 H 0.1340 -0.3076 0.4750 0.045 Uiso 1 1 calc R
C31 C 0.13008(12) -0.12809(19) 0.54781(12) 0.0351(9) Uani 1 1 d G
H31 H 0.1277 -0.1737 0.6029 0.042 Uiso 1 1 calc R
C32 C 0.12979(12) 0.01816(19) 0.54320(11) 0.0311(8) Uani 1 1 d G
H32 H 0.1272 0.0725 0.5951 0.037 Uiso 1 1 calc R
C33 C 0.15831(10) 0.3382(2) 0.54813(12) 0.0256(8) Uani 1 1 d G
C34 C 0.12681(10) 0.4427(2) 0.59515(15) 0.0348(9) Uani 1 1 d G
H34 H 0.0852 0.4731 0.5778 0.042 Uiso 1 1 calc R
C35 C 0.15623(13) 0.5028(2) 0.66758(14) 0.0457(12) Uani 1 1 d G
H35 H 0.1347 0.5743 0.6997 0.055 Uiso 1 1 calc R
C36 C 0.21716(14) 0.4584(2) 0.69299(13) 0.0494(12) Uani 1 1 d G
H36 H 0.2373 0.4995 0.7425 0.059 Uiso 1 1 calc R
C37 C 0.24866(10) 0.3539(2) 0.64598(16) 0.0403(10) Uani 1 1 d G
H37 H 0.2903 0.3236 0.6633 0.048 Uiso 1 1 calc R
C38 C 0.21924(10) 0.2938(2) 0.57355(14) 0.0328(8) Uani 1 1 d G
H38 H 0.2408 0.2224 0.5414 0.039 Uiso 1 1 calc R

loop_
_atom_site_aniso_label
_atom_site_aniso_U_11
_atom_site_aniso_U_22
_atom_site_aniso_U_33
_atom_site_aniso_U_23
_atom_site_aniso_U_13
_atom_site_aniso_U_12
V1 0.0184(3) 0.0257(2) 0.0179(2) -0.0006(3) -0.0001(3) -0.0008(2)
N1 0.0222(17) 0.0260(14) 0.0217(15) -0.0013(14) -0.0019(12) 0.0042(13)
N2 0.078(3) 0.112(4) 0.045(2) 0.007(3) -0.008(2) -0.007(3)
C1 0.039(3) 0.041(2) 0.035(2) 0.0064(17) -0.009(2) 0.0063(18)
C2 0.043(3) 0.060(3) 0.039(3) 0.010(2) -0.008(2) -0.004(2)
C3 0.077(4) 0.084(3) 0.044(3) -0.022(3) -0.024(3) 0.017(3)
C4 0.050(3) 0.034(2) 0.032(2) -0.0061(16) -0.011(2) -0.0026(17)
C5 0.030(2) 0.033(2) 0.035(2) 0.0079(16) 0.0071(18) 0.0016(16)
C6 0.032(2) 0.051(2) 0.0213(19) 0.0024(18) 0.0107(15) -0.0021(19)
C7 0.023(2) 0.037(2) 0.056(3) -0.0018(19) 0.014(2) 0.0077(16)
C8 0.014(2) 0.078(3) 0.044(3) 0.024(2) -0.0013(16) 0.0018(18)
C9 0.024(2) 0.051(2) 0.042(3) -0.008(2) 0.007(2) -0.0189(15)
C10 0.019(2) 0.057(2) 0.035(2) -0.003(2) 0.0106(17) 0.0039(17)
C11 0.025(2) 0.046(2) 0.038(2) 0.0009(18) 0.0100(19) -0.0144(16)
C12 0.036(3) 0.050(2) 0.030(2) 0.0176(18) 0.0104(19) 0.0032(18)
C13 0.033(2) 0.066(2) 0.0136(14) -0.0019(17) 0.0020(16) -0.014(2)
C14 0.045(3) 0.051(2) 0.024(2) -0.0141(18) 0.008(2) 0.003(2)
B1 0.020(2) 0.0249(17) 0.0166(14) -0.0019(16) -0.0014(16) 0.0076(15)
C15 0.0221(19) 0.0210(15) 0.034(2) -0.0010(15) 0.0051(15) 0.0014(15)
C16 0.0262(19) 0.0377(15) 0.022(2) 0.0017(16) 0.0048(15) 0.0011(15)
C17 0.0268(19) 0.0422(17) 0.059(2) 0.003(3) 0.011(3) 0.0031(15)
C18 0.019(2) 0.0322(18) 0.086(3) 0.003(2) -0.008(2) 0.0060(18)
C19 0.033(2) 0.0390(19) 0.043(2) 0.0049(18) -0.0135(18) 0.0026(18)
C20 0.024(2) 0.0280(16) 0.033(2) 0.0022(17) -0.0039(16) -0.0004(15)
C21 0.026(2) 0.0246(16) 0.0195(18) -0.0069(13) -0.0066(15) -0.0013(14)
C22 0.035(2) 0.0215(17) 0.027(2) -0.0068(14) 0.0009(17) 0.0016(15)
C23 0.038(2) 0.0230(16) 0.029(2) -0.0001(15) 0.0022(18) -0.0066(15)
C24 0.035(2) 0.045(2) 0.0204(19) -0.0033(16) 0.0067(17) -0.0185(17)
C25 0.022(2) 0.039(2) 0.032(2) -0.0089(17) 0.0058(17) -0.0040(15)
C26 0.025(2) 0.0263(16) 0.0262(18) -0.0057(16) -0.0025(15) -0.0014(15)
C27 0.0134(19) 0.0281(17) 0.0282(16) -0.0018(16) -0.0022(15) 0.0016(13)
C28 0.030(2) 0.0308(19) 0.031(2) -0.0055(15) -0.0072(17) 0.0031(15)
C29 0.033(3) 0.031(2) 0.050(2) -0.0163(17) -0.0100(19) 0.0038(15)
C30 0.022(2) 0.0206(16) 0.071(3) -0.0032(17) -0.0060(16) 0.0013(14)
C31 0.018(2) 0.0308(19) 0.057(2) 0.0068(17) -0.0017(18) 0.0003(14)
C32 0.022(2) 0.0260(18) 0.045(2) -0.0016(16) 0.0012(17) 0.0027(14)
C33 0.038(3) 0.0176(16) 0.0211(19) -0.0008(13) 0.0097(16) -0.0058(14)
C34 0.044(3) 0.0286(18) 0.032(2) -0.0034(14) 0.0094(19) -0.0001(17)
C35 0.063(3) 0.041(2) 0.033(2) -0.0165(18) 0.021(2) -0.016(2)
C36 0.086(4) 0.039(2) 0.023(2) -0.0009(17) -0.003(2) -0.031(2)
C37 0.057(3) 0.029(2) 0.034(2) 0.0086(17) -0.021(2) -0.0077(18)
C38 0.040(2) 0.0267(17) 0.032(2) 0.0017(16) -0.0130(19) 0.0025(15)

loop_
_atom_type_symbol
_atom_type_description
_atom_type_scat_dispersion_real
_atom_type_scat_dispersion_imag
_atom_type_scat_source
C C 0.0033 0.0016 'International Tables Vol C Tables 4.2.6.8 and 6.1.1.4'
H H 0.0000 0.0000 'International Tables Vol C Tables 4.2.6.8 and 6.1.1.4'
N N 0.0061 0.0033 'International Tables Vol C Tables 4.2.6.8 and 6.1.1.4'
B B 0.0013 0.0007 'International Tables Vol C Tables 4.2.6.8 and 6.1.1.4'
V V 0.3005 0.5294 'International Tables Vol C Tables 4.2.6.8 and 6.1.1.4'

loop_
_geom_angle_atom_site_label_1
_geom_angle_atom_site_label_2
_geom_angle_atom_site_label_3
_geom_angle
N1 V1 C8 136.06(13)
N1 V1 C9 126.88(15)
C8 V1 C9 36.68(13)
N1 V1 C5 90.91(13)
C8 V1 C5 60.69(14)
C9 V1 C5 36.01(14)
N1 V1 C10 82.54(13)
C8 V1 C10 141.37(15)
C9 V1 C10 128.59(14)
C5 V1 C10 134.94(13)
N1 V1 C11 84.69(13)
C8 V1 C11 127.71(14)
C9 V1 C11 147.05(17)
C5 V1 C11 170.42(13)
C10 V1 C11 36.04(13)
N1 V1 C12 118.06(13)
C8 V1 C12 92.59(14)
C9 V1 C12 115.00(16)
C5 V1 C12 150.68(15)
C10 V1 C12 59.48(14)
C11 V1 C12 35.73(14)
N1 V1 C13 140.76(13)
C8 V1 C13 82.43(14)
C9 V1 C13 87.34(16)
C5 V1 C13 121.42(14)
C10 V1 C13 59.18(15)
C11 V1 C13 59.73(14)
C12 V1 C13 35.99(13)
N1 V1 C14 113.43(13)
C8 V1 C14 109.07(15)
C9 V1 C14 94.86(16)
C5 V1 C14 115.04(15)
C10 V1 C14 35.24(14)
C11 V1 C14 59.61(15)
C12 V1 C14 59.60(14)
C13 V1 C14 35.65(14)
N1 V1 C7 101.71(13)
C8 V1 C7 36.05(14)
C9 V1 C7 59.97(14)
C5 V1 C7 59.82(13)
C10 V1 C7 165.01(13)
C11 V1 C7 129.42(13)
C12 V1 C7 106.43(14)
C13 V1 C7 113.29(16)
C14 V1 C7 144.75(16)
N1 V1 C6 77.61(12)
C8 V1 C6 59.64(14)
C9 V1 C6 59.28(15)
C5 V1 C6 35.60(13)
C10 V1 C6 157.11(13)
C11 V1 C6 149.70(14)
C12 V1 C6 141.28(14)
C13 V1 C6 141.62(14)
C14 V1 C6 150.52(14)
C7 V1 C6 35.35(13)
C4 N1 C1 114.9(3)
C4 N1 V1 122.6(2)
C1 N1 V1 122.3(2)
C3 N2 C2 113.7(4)
N1 C1 C2 118.7(3)
N2 C2 C1 126.3(4)
N2 C3 C4 125.6(4)
N1 C4 C3 120.6(4)
C9 C5 C6 107.4(3)
C9 C5 V1 71.12(19)
C6 C5 V1 73.7(2)
C7 C6 C5 108.7(3)
C7 C6 V1 71.5(2)
C5 C6 V1 70.7(2)
C6 C7 C8 107.9(3)
C6 C7 V1 73.2(2)
C8 C7 V1 70.0(2)
C7 C8 C9 107.4(3)
C7 C8 V1 73.9(2)
C9 C8 V1 72.1(2)
C5 C9 C8 108.4(4)
C5 C9 V1 72.9(2)
C8 C9 V1 71.3(2)
C14 C10 C11 108.9(4)
C14 C10 V1 72.9(2)
C11 C10 V1 72.1(2)
C12 C11 C10 107.3(3)
C12 C11 V1 72.3(2)
C10 C11 V1 71.9(2)
C11 C12 C13 107.9(3)
C11 C12 V1 72.0(2)
C13 C12 V1 71.99(18)
C14 C13 C12 107.9(3)
C14 C13 V1 72.47(19)
C12 C13 V1 72.02(19)
C10 C14 C13 108.0(4)
C10 C14 V1 71.9(2)
C13 C14 V1 71.9(2)
C15 B1 C33 116.4(2)
C15 B1 C21 113.1(2)
C33 B1 C21 104.9(2)
C15 B1 C27 101.0(2)
C33 B1 C27 109.0(2)
C21 B1 C27 112.7(2)
C16 C15 C20 120.0
C16 C15 B1 119.85(16)
C20 C15 B1 119.71(16)
C15 C16 C17 120.0
C16 C17 C18 120.0
C19 C18 C17 120.0
C18 C19 C20 120.0
C19 C20 C15 120.0
C22 C21 C26 120.0
C22 C21 B1 118.86(16)
C26 C21 B1 121.00(16)
C23 C22 C21 120.0
C22 C23 C24 120.0
C23 C24 C25 120.0
C26 C25 C24 120.0
C25 C26 C21 120.0
C28 C27 C32 120.0
C28 C27 B1 119.85(16)
C32 C27 B1 119.93(16)
C29 C28 C27 120.0
C30 C29 C28 120.0
C31 C30 C29 120.0
C30 C31 C32 120.0
C31 C32 C27 120.0
C34 C33 C38 120.0
C34 C33 B1 122.28(17)
C38 C33 B1 117.68(17)
C33 C34 C35 120.0
C36 C35 C34 120.0
C35 C36 C37 120.0
C38 C37 C36 120.0
C37 C38 C33 120.0

loop_
_geom_bond_atom_site_label_1
_geom_bond_atom_site_label_2
_geom_bond_distance
V1 N1 2.135(3)
V1 C8 2.243(4)
V1 C9 2.254(3)
V1 C5 2.276(4)
V1 C10 2.278(3)
V1 C11 2.280(3)
V1 C12 2.284(3)
V1 C13 2.284(3)
V1 C14 2.291(4)
V1 C7 2.294(4)
V1 C6 2.315(3)
N1 C4 1.372(4)
N1 C1 1.372(4)
N2 C3 1.295(6)
N2 C2 1.300(6)
C1 C2 1.398(6)
C3 C4 1.373(6)
C5 C9 1.400(5)
C5 C6 1.404(5)
C6 C7 1.400(5)
C7 C8 1.405(6)
C8 C9 1.415(5)
C10 C14 1.383(5)
C10 C11 1.410(5)
C11 C12 1.400(5)
C12 C13 1.411(5)
C13 C14 1.400(5)
B1 C15 1.702(4)
B1 C33 1.707(4)
B1 C21 1.709(4)
B1 C27 1.717(3)
C15 C16 1.3900
C15 C20 1.3900
C16 C17 1.3900
C17 C18 1.3900
C18 C19 1.3900
C19 C20 1.3900
C21 C22 1.3900
C21 C26 1.3900
C22 C23 1.3900
C23 C24 1.3900
C24 C25 1.3900
C25 C26 1.3900
C27 C28 1.3900
C27 C32 1.3900
C28 C29 1.3900
C29 C30 1.3900
C30 C31 1.3900
C31 C32 1.3900
C33 C34 1.3900
C33 C38 1.3900
C34 C35 1.3900
C35 C36 1.3900
C36 C37 1.3900
C37 C38 1.3900

loop_
_geom_torsion_atom_site_label_1
_geom_torsion_atom_site_label_2
_geom_torsion_atom_site_label_3
_geom_torsion_atom_site_label_4
_geom_torsion
C8 V1 N1 C4 73.2(3)
C9 V1 N1 C4 121.4(3)
C5 V1 N1 C4 119.6(3)
C10 V1 N1 C4 -105.1(3)
C11 V1 N1 C4 -68.9(3)
C12 V1 N1 C4 -55.7(3)
C13 V1 N1 C4 -92.8(3)
C14 V1 N1 C4 -122.4(3)
C7 V1 N1 C4 60.3(3)
C6 V1 N1 C4 86.4(3)
C8 V1 N1 C1 -101.0(3)
C9 V1 N1 C1 -52.7(3)
C5 V1 N1 C1 -54.5(3)
C10 V1 N1 C1 80.7(3)
C11 V1 N1 C1 117.0(3)
C12 V1 N1 C1 130.2(3)
C13 V1 N1 C1 93.0(3)
C14 V1 N1 C1 63.4(3)
C7 V1 N1 C1 -113.8(3)
C6 V1 N1 C1 -87.8(3)
C4 N1 C1 C2 0.1(5)
V1 N1 C1 C2 174.7(3)
C3 N2 C2 C1 -2.2(7)
N1 C1 C2 N2 -0.1(7)
C2 N2 C3 C4 4.6(8)
C1 N1 C4 C3 2.0(5)
V1 N1 C4 C3 -172.5(3)
N2 C3 C4 N1 -4.8(8)
N1 V1 C5 C9 177.6(2)
C8 V1 C5 C9 -37.6(2)
C10 V1 C5 C9 97.2(3)
C12 V1 C5 C9 -10.9(4)
C13 V1 C5 C9 21.0(3)
C14 V1 C5 C9 61.1(3)
C7 V1 C5 C9 -79.4(2)
C6 V1 C5 C9 -115.4(3)
N1 V1 C5 C6 -67.0(2)
C8 V1 C5 C6 77.8(2)
C9 V1 C5 C6 115.4(3)
C10 V1 C5 C6 -147.4(2)
C12 V1 C5 C6 104.5(3)
C13 V1 C5 C6 136.5(2)
C14 V1 C5 C6 176.5(2)
C7 V1 C5 C6 36.0(2)
C9 C5 C6 C7 1.9(4)
V1 C5 C6 C7 -61.7(3)
C9 C5 C6 V1 63.6(2)
N1 V1 C6 C7 -132.0(2)
C8 V1 C6 C7 37.5(2)
C9 V1 C6 C7 80.3(3)
C5 V1 C6 C7 118.5(4)
C10 V1 C6 C7 -162.4(3)
C11 V1 C6 C7 -76.3(4)
C12 V1 C6 C7 -12.3(4)
C13 V1 C6 C7 47.2(3)
C14 V1 C6 C7 112.0(3)
N1 V1 C6 C5 109.6(2)
C8 V1 C6 C5 -81.0(3)
C9 V1 C6 C5 -38.1(2)
C10 V1 C6 C5 79.1(4)
C11 V1 C6 C5 165.3(3)
C12 V1 C6 C5 -130.7(3)
C13 V1 C6 C5 -71.3(3)
C14 V1 C6 C5 -6.5(4)
C7 V1 C6 C5 -118.5(4)
C5 C6 C7 C8 -0.6(4)
V1 C6 C7 C8 -61.7(3)
C5 C6 C7 V1 61.2(3)
N1 V1 C7 C6 47.9(2)
C8 V1 C7 C6 -116.9(3)
C9 V1 C7 C6 -78.2(3)
C5 V1 C7 C6 -36.3(2)
C10 V1 C7 C6 153.0(5)
C11 V1 C7 C6 140.6(2)
C12 V1 C7 C6 172.0(2)
C13 V1 C7 C6 -150.3(2)
C14 V1 C7 C6 -127.8(3)
N1 V1 C7 C8 164.8(2)
C9 V1 C7 C8 38.7(2)
C5 V1 C7 C8 80.6(2)
C10 V1 C7 C8 -90.1(6)
C11 V1 C7 C8 -102.5(2)
C12 V1 C7 C8 -71.0(2)
C13 V1 C7 C8 -33.4(2)
C14 V1 C7 C8 -10.8(4)
C6 V1 C7 C8 116.9(3)
C6 C7 C8 C9 -1.0(4)
V1 C7 C8 C9 -64.8(3)
C6 C7 C8 V1 63.8(3)
N1 V1 C8 C7 -21.8(3)
C9 V1 C8 C7 -114.9(3)
C5 V1 C8 C7 -78.0(2)
C10 V1 C8 C7 155.5(2)
C11 V1 C8 C7 107.6(2)
C12 V1 C8 C7 114.8(2)
C13 V1 C8 C7 149.4(2)
C14 V1 C8 C7 173.4(2)
C6 V1 C8 C7 -36.7(2)
N1 V1 C8 C9 93.1(3)
C5 V1 C8 C9 36.9(2)
C10 V1 C8 C9 -89.6(3)
C11 V1 C8 C9 -137.5(3)
C12 V1 C8 C9 -130.3(3)
C13 V1 C8 C9 -95.7(3)
C14 V1 C8 C9 -71.7(3)
C7 V1 C8 C9 114.9(3)
C6 V1 C8 C9 78.2(3)
C6 C5 C9 C8 -2.5(4)
V1 C5 C9 C8 62.8(3)
C6 C5 C9 V1 -65.3(3)
C7 C8 C9 C5 2.2(4)
V1 C8 C9 C5 -63.9(3)
C7 C8 C9 V1 66.0(3)
N1 V1 C9 C5 -3.0(3)
C8 V1 C9 C5 117.0(3)
C10 V1 C9 C5 -116.0(2)
C11 V1 C9 C5 -163.9(2)
C12 V1 C9 C5 174.1(2)
C13 V1 C9 C5 -162.1(2)
C14 V1 C9 C5 -127.3(2)
C7 V1 C9 C5 78.9(2)
C6 V1 C9 C5 37.7(2)
N1 V1 C9 C8 -120.0(2)
C5 V1 C9 C8 -117.0(3)
C10 V1 C9 C8 127.0(3)
C11 V1 C9 C8 79.1(3)
C12 V1 C9 C8 57.1(3)
C13 V1 C9 C8 80.9(3)
C14 V1 C9 C8 115.8(3)
C7 V1 C9 C8 -38.1(2)
C6 V1 C9 C8 -79.3(3)
N1 V1 C10 C14 -151.7(3)
C8 V1 C10 C14 30.2(4)
C9 V1 C10 C14 -19.6(3)
C5 V1 C10 C14 -67.9(3)
C11 V1 C10 C14 117.1(4)
C12 V1 C10 C14 79.4(3)
C13 V1 C10 C14 37.3(2)
C7 V1 C10 C14 100.7(6)
C6 V1 C10 C14 -121.8(4)
N1 V1 C10 C11 91.2(2)
C8 V1 C10 C11 -86.9(3)
C9 V1 C10 C11 -136.7(3)
C5 V1 C10 C11 175.0(2)
C12 V1 C10 C11 -37.7(2)
C13 V1 C10 C11 -79.8(3)
C14 V1 C10 C11 -117.1(4)
C7 V1 C10 C11 -16.4(7)
C6 V1 C10 C11 121.2(4)
C14 C10 C11 C12 0.0(4)
V1 C10 C11 C12 64.1(3)
C14 C10 C11 V1 -64.1(3)
N1 V1 C11 C12 159.7(2)
C8 V1 C11 C12 12.4(3)
C9 V1 C11 C12 -35.5(4)
C10 V1 C11 C12 -115.6(4)
C13 V1 C11 C12 -37.5(2)
C14 V1 C11 C12 -79.1(3)
C7 V1 C11 C12 58.9(3)
C6 V1 C11 C12 105.6(3)
N1 V1 C11 C10 -84.6(2)
C8 V1 C11 C10 128.0(3)
C9 V1 C11 C10 80.1(3)
C12 V1 C11 C10 115.6(4)
C13 V1 C11 C10 78.1(3)
C14 V1 C11 C10 36.6(2)
C7 V1 C11 C10 174.6(2)
C6 V1 C11 C10 -138.7(3)
C10 C11 C12 C13 -0.4(4)
V1 C11 C12 C13 63.5(2)
C10 C11 C12 V1 -63.8(3)
N1 V1 C12 C11 -23.0(3)
C8 V1 C12 C11 -170.2(2)
C9 V1 C12 C11 159.6(2)
C5 V1 C12 C11 166.7(3)
C10 V1 C12 C11 38.0(2)
C13 V1 C12 C11 116.4(3)
C14 V1 C12 C11 79.1(3)
C7 V1 C12 C11 -136.4(2)
C6 V1 C12 C11 -129.0(3)
N1 V1 C12 C13 -139.4(2)
C8 V1 C12 C13 73.3(3)
C9 V1 C12 C13 43.2(3)
C5 V1 C12 C13 50.2(4)
C10 V1 C12 C13 -78.4(2)
C11 V1 C12 C13 -116.4(3)
C14 V1 C12 C13 -37.3(2)
C7 V1 C12 C13 107.2(2)
C6 V1 C12 C13 114.5(3)
C11 C12 C13 C14 0.6(4)
V1 C12 C13 C14 64.0(2)
C11 C12 C13 V1 -63.5(3)
N1 V1 C13 C14 -51.1(3)
C8 V1 C13 C14 138.7(3)
C9 V1 C13 C14 102.1(2)
C5 V1 C13 C14 90.0(3)
C10 V1 C13 C14 -36.9(2)
C11 V1 C13 C14 -79.0(3)
C12 V1 C13 C14 -116.2(3)
C7 V1 C13 C14 157.7(2)
C6 V1 C13 C14 130.2(3)
N1 V1 C13 C12 65.2(3)
C8 V1 C13 C12 -105.1(3)
C9 V1 C13 C12 -141.6(2)
C5 V1 C13 C12 -153.8(2)
C10 V1 C13 C12 79.4(2)
C11 V1 C13 C12 37.3(2)
C14 V1 C13 C12 116.2(3)
C7 V1 C13 C12 -86.1(3)
C6 V1 C13 C12 -113.6(3)
C11 C10 C14 C13 0.3(4)
V1 C10 C14 C13 -63.2(3)
C11 C10 C14 V1 63.5(3)
C12 C13 C14 C10 -0.5(4)
V1 C13 C14 C10 63.2(3)
C12 C13 C14 V1 -63.7(2)
N1 V1 C14 C10 30.8(3)
C8 V1 C14 C10 -160.6(2)
C9 V1 C14 C10 164.7(3)
C5 V1 C14 C10 133.6(2)
C11 V1 C14 C10 -37.4(2)
C12 V1 C14 C10 -79.1(3)
C13 V1 C14 C10 -116.7(4)
C7 V1 C14 C10 -153.9(2)
C6 V1 C14 C10 137.8(3)
N1 V1 C14 C13 147.6(2)
C8 V1 C14 C13 -43.8(3)
C9 V1 C14 C13 -78.5(2)
C5 V1 C14 C13 -109.6(2)
C10 V1 C14 C13 116.7(4)
C11 V1 C14 C13 79.3(3)
C12 V1 C14 C13 37.7(2)
C7 V1 C14 C13 -37.1(4)
C6 V1 C14 C13 -105.5(3)
C33 B1 C15 C16 -36.0(3)
C21 B1 C15 C16 -157.60(16)
C27 B1 C15 C16 81.7(2)
C33 B1 C15 C20 151.63(18)
C21 B1 C15 C20 30.1(3)
C27 B1 C15 C20 -90.6(2)
C20 C15 C16 C17 0.0
B1 C15 C16 C17 -172.3(2)
C15 C16 C17 C18 0.0
C16 C17 C18 C19 0.0
C17 C18 C19 C20 0.0
C18 C19 C20 C15 0.0
C16 C15 C20 C19 0.0
B1 C15 C20 C19 172.3(2)
C15 B1 C21 C22 38.7(3)
C33 B1 C21 C22 -89.1(2)
C27 B1 C21 C22 152.53(17)
C15 B1 C21 C26 -145.59(17)
C33 B1 C21 C26 86.6(2)
C27 B1 C21 C26 -31.8(3)
C26 C21 C22 C23 0.0
B1 C21 C22 C23 175.7(2)
C21 C22 C23 C24 0.0
C22 C23 C24 C25 0.0
C23 C24 C25 C26 0.0
C24 C25 C26 C21 0.0
C22 C21 C26 C25 0.0
B1 C21 C26 C25 -175.6(2)
C15 B1 C27 C28 84.3(2)
C33 B1 C27 C28 -152.64(17)
C21 B1 C27 C28 -36.7(3)
C15 B1 C27 C32 -90.2(2)
C33 B1 C27 C32 32.8(3)
C21 B1 C27 C32 148.81(18)
C32 C27 C28 C29 0.0
B1 C27 C28 C29 -174.5(2)
C27 C28 C29 C30 0.0
C28 C29 C30 C31 0.0
C29 C30 C31 C32 0.0
C30 C31 C32 C27 0.0
C28 C27 C32 C31 0.0
B1 C27 C32 C31 174.5(2)
C15 B1 C33 C34 -19.9(3)
C21 B1 C33 C34 105.9(2)
C27 B1 C33 C34 -133.24(19)
C15 B1 C33 C38 162.51(17)
C21 B1 C33 C38 -71.7(2)
C27 B1 C33 C38 49.2(3)
C38 C33 C34 C35 0.0
B1 C33 C34 C35 -177.5(2)
C33 C34 C35 C36 0.0
C34 C35 C36 C37 0.0
C35 C36 C37 C38 0.0
C36 C37 C38 C33 0.0
C34 C33 C38 C37 0.0
B1 C33 C38 C37 177.6(2)
